data_2201602
loop_
_publ_author_name
'Jeffrey W. Millard'
'Paul B. Myrdal'

_publ_section_title
;
 Anhydrous beclomethasone dipropionate
;
_journal_issue 7
_journal_name_full 'Acta Crystallographica Section E'
_journal_page_first o712
_journal_page_last o714
_journal_paper_doi 10.1107/S1600536802009406
_journal_volume 58
_journal_year 2002
_chemical_formula_iupac 'C28 H37 Cl O7'
_chemical_formula_moiety 'C28 H37 Cl O7'
_chemical_formula_sum 'C28 H37 Cl O7'
_chemical_formula_weight 521.03
_chemical_melting_point 486.70
_chemical_name_common
;
beclomethasone dipropionate anhydrous
;
_chemical_name_systematic
;
9\a-chloro-16\b-methyl-3,20-dioxo-1,4-pregnadiene-11\b,17,21-triol
17,21-dipropionate
;
_space_group_IT_number 19
_symmetry_cell_setting orthorhombic
_symmetry_space_group_name_Hall 'P 2ac 2ab'
_symmetry_space_group_name_H-M 'P 21 21 21'
_atom_sites_solution_hydrogens geom
_atom_sites_solution_primary direct
_atom_sites_solution_secondary difmap
_audit_creation_method SHELXL-97
_cell_angle_alpha 90.00
_cell_angle_beta 90.00
_cell_angle_gamma 90.00
_cell_formula_units_Z 4
_cell_length_a 12.1239(15)
_cell_length_b 14.1289(17)
_cell_length_c 14.8381(18)
_cell_measurement_reflns_used 5087
_cell_measurement_temperature 100(2)
_cell_measurement_theta_max 51.271
_cell_measurement_theta_min 5.708
_cell_volume 2541.7(5)
_computing_cell_refinement SMART
_computing_data_collection 'SMART (Bruker, 1997)'
_computing_data_reduction 'SAINT (Bruker, 2000)'
_computing_molecular_graphics SHELXTL/PC
_computing_publication_material SHELXTL/PC
_computing_structure_refinement SHELXTL/PC
_computing_structure_solution 'SHELXTL/PC (Bruker, 1997)'
_diffrn_ambient_temperature 100.01(2)
_diffrn_detector_area_resol_mean 8.192
_diffrn_measured_fraction_theta_full 0.999
_diffrn_measured_fraction_theta_max 0.999
_diffrn_measurement_device_type 'Bruker CCD area-detector'
_diffrn_measurement_method \w
_diffrn_radiation_monochromator graphite
_diffrn_radiation_source 'fine-focus sealed tube'
_diffrn_radiation_type MoK\a
_diffrn_radiation_wavelength 0.71073
_diffrn_reflns_av_R_equivalents 0.0444
_diffrn_reflns_av_sigmaI/netI 0.0310
_diffrn_reflns_limit_h_max 14
_diffrn_reflns_limit_h_min -14
_diffrn_reflns_limit_k_max 17
_diffrn_reflns_limit_k_min -17
_diffrn_reflns_limit_l_max 18
_diffrn_reflns_limit_l_min -18
_diffrn_reflns_number 25323
_diffrn_reflns_theta_full 25.66
_diffrn_reflns_theta_max 25.66
_diffrn_reflns_theta_min 1.99
_diffrn_standards_decay_% 0.07
_diffrn_standards_interval_count 1818
_diffrn_standards_number 287
_exptl_absorpt_coefficient_mu 0.197
_exptl_absorpt_correction_T_max 0.952
_exptl_absorpt_correction_T_min 0.923
_exptl_absorpt_correction_type multi-scan
_exptl_absorpt_process_details '(SADABS; Bruker, 2000)'
_exptl_crystal_colour colorless
_exptl_crystal_density_diffrn 1.362
_exptl_crystal_density_meas ?
_exptl_crystal_description 'irregular block'
_exptl_crystal_F_000 1112
_exptl_crystal_size_max 0.40
_exptl_crystal_size_mid 0.30
_exptl_crystal_size_min 0.25
_refine_diff_density_max 0.254
_refine_diff_density_min -0.151
_refine_ls_abs_structure_details '(Flack, 1983), 2086 Friedel pairs'
_refine_ls_abs_structure_Flack -0.01(4)
_refine_ls_extinction_method none
_refine_ls_goodness_of_fit_ref 1.068
_refine_ls_hydrogen_treatment mixed
_refine_ls_matrix_type full
_refine_ls_number_parameters 331
_refine_ls_number_reflns 4799
_refine_ls_number_restraints 0
_refine_ls_restrained_S_all 1.068
_refine_ls_R_factor_all 0.0333
_refine_ls_R_factor_gt 0.0297
_refine_ls_shift/su_max 0.001
_refine_ls_shift/su_mean 0.000
_refine_ls_structure_factor_coef Fsqd
_refine_ls_weighting_details 'calc w = 1/[\s^2^(Fo^2^)+(0.0386P)^2^+0.3771P] where P = (Fo^2^+2Fc^2^)/3'
_refine_ls_weighting_scheme calc
_refine_ls_wR_factor_gt 0.0698
_refine_ls_wR_factor_ref 0.0720
_reflns_number_gt 4507
_reflns_number_total 4799
_reflns_threshold_expression I>2\s(I)
_cod_data_source_file om6090.cif
_cod_data_source_block I
_cod_depositor_comments
;
The following automatic conversions were performed:

'_exptl_crystal_density_meas' value 'not measured' was changed to '?'
- the value is perceived as not measured.

Automatic conversion script
Id: cif_fix_values 3008 2015-01-20 13:52:24Z robertas 
;
_cod_database_code 2201602
_cod_database_fobs_code 2201602

loop_
_symmetry_equiv_pos_as_xyz
x,y,z
1/2-x,-y,1/2+z
-x,1/2+y,1/2-z
1/2+x,1/2-y,-z

loop_
_atom_site_label
_atom_site_fract_x
_atom_site_fract_y
_atom_site_fract_z
_atom_site_U_iso_or_equiv
_atom_site_adp_type
_atom_site_calc_flag
_atom_site_refinement_flags
_atom_site_occupancy
_atom_site_disorder_assembly
_atom_site_disorder_group
_atom_site_type_symbol
Cl1 0.15059(3) 0.33651(3) 0.93011(3) 0.01699(10) Uani d . 1 . . Cl
C1 -0.05521(14) 0.38287(12) 0.80701(12) 0.0168(4) Uani d . 1 . . C
C2 -0.09520(14) 0.29623(12) 0.79205(12) 0.0176(4) Uani d . 1 . . C
C3 -0.12659(14) 0.23459(12) 0.86672(12) 0.0176(4) Uani d . 1 . . C
C4 -0.12420(14) 0.27555(12) 0.95735(12) 0.0180(4) Uani d . 1 . . C
C5 -0.08493(14) 0.36275(12) 0.97369(12) 0.0180(4) Uani d . 1 . . C
C6 -0.07631(15) 0.40361(13) 1.06706(12) 0.0207(4) Uani d . 1 . . C
C7 0.03977(15) 0.44053(12) 1.08833(11) 0.0185(4) Uani d . 1 . . C
C8 0.08850(13) 0.50151(12) 1.01263(11) 0.0149(3) Uani d . 1 . . C
C9 0.07953(14) 0.45151(11) 0.92098(12) 0.0149(3) Uani d . 1 . . C
C10 -0.04490(14) 0.42699(11) 0.89877(11) 0.0157(4) Uani d . 1 . . C
C11 0.14463(14) 0.49978(11) 0.84280(11) 0.0152(3) Uani d . 1 . . C
C12 0.26046(14) 0.53354(12) 0.87083(12) 0.0154(4) Uani d . 1 . . C
C13 0.25939(13) 0.59114(11) 0.95880(11) 0.0149(3) Uani d . 1 . . C
C14 0.20708(14) 0.52942(11) 1.03312(12) 0.0152(3) Uani d . 1 . . C
C15 0.22708(14) 0.58732(12) 1.11812(12) 0.0177(4) Uani d . 1 . . C
C16 0.34446(16) 0.62867(11) 1.10645(12) 0.0181(4) Uani d . 1 . . C
C17 0.37384(14) 0.61333(11) 1.00403(12) 0.0158(4) Uani d . 1 . . C
C18 0.19869(14) 0.68661(11) 0.94580(12) 0.0173(4) Uani d . 1 . . C
C19 -0.12088(15) 0.51637(12) 0.89719(12) 0.0200(4) Uani d . 1 . . C
C20 0.43572(14) 0.69070(12) 0.95290(12) 0.0176(4) Uani d . 1 . . C
C21 0.51340(15) 0.65787(13) 0.87765(12) 0.0216(4) Uani d . 1 . . C
C22 0.45698(15) 0.76157(13) 0.76372(12) 0.0222(4) Uani d . 1 . . C
C23 0.48661(17) 0.84763(15) 0.70912(14) 0.0322(5) Uani d . 1 . . C
C24 0.3901(2) 0.91434(16) 0.70450(18) 0.0476(7) Uani d . 1 . . C
C25 0.53772(14) 0.52588(11) 1.03982(12) 0.0180(4) Uani d . 1 . . C
C26 0.59007(14) 0.42939(12) 1.04460(12) 0.0199(4) Uani d . 1 . . C
C27 0.63507(16) 0.41014(13) 1.13868(12) 0.0235(4) Uani d . 1 . . C
C28 0.35578(16) 0.72816(12) 1.14641(12) 0.0217(4) Uani d . 1 . . C
H1 -0.0318 0.4189 0.7564 0.02 Uiso calc R 1 . . H
H2 -0.1034 0.2744 0.7319 0.021 Uiso calc R 1 . . H
H4 -0.1514 0.2391 1.0064 0.022 Uiso calc R 1 . . H
H6A -0.0963 0.3543 1.1115 0.025 Uiso calc R 1 . . H
H6B -0.1298 0.4562 1.0732 0.025 Uiso calc R 1 . . H
H7A 0.0892 0.386 1.0993 0.022 Uiso calc R 1 . . H
H7B 0.0369 0.4785 1.1444 0.022 Uiso calc R 1 . . H
H8 0.044 0.561 1.0091 0.018 Uiso calc R 1 . . H
H11 0.1541 0.4517 0.7939 0.018 Uiso calc R 1 . . H
H11A 0.1137 0.5921 0.7657 0.036(7) Uiso calc R 1 . . H
H12A 0.309 0.4778 0.8787 0.018 Uiso calc R 1 . . H
H12B 0.2918 0.573 0.822 0.018 Uiso calc R 1 . . H
H14 0.2515 0.47 1.038 0.018 Uiso calc R 1 . . H
H15A 0.2231 0.5467 1.1724 0.021 Uiso calc R 1 . . H
H15B 0.1719 0.6386 1.1237 0.021 Uiso calc R 1 . . H
H16 0.3952 0.5869 1.1417 0.022 Uiso calc R 1 . . H
H18A 0.2288 0.7193 0.893 0.026 Uiso calc R 1 . . H
H18B 0.2091 0.7261 0.9994 0.026 Uiso calc R 1 . . H
H18C 0.1198 0.6749 0.9367 0.026 Uiso calc R 1 . . H
H19A -0.0993 0.5575 0.847 0.03 Uiso calc R 1 . . H
H19B -0.1132 0.5509 0.9541 0.03 Uiso calc R 1 . . H
H19C -0.1978 0.4967 0.8895 0.03 Uiso calc R 1 . . H
H21A 0.582 0.6323 0.9045 0.026 Uiso calc R 1 . . H
H21B 0.4777 0.6065 0.8429 0.026 Uiso calc R 1 . . H
H23A 0.5504 0.8801 0.7371 0.039 Uiso calc R 1 . . H
H23B 0.508 0.8282 0.6475 0.039 Uiso calc R 1 . . H
H24A 0.3273 0.8822 0.6764 0.071 Uiso calc R 1 . . H
H24B 0.4102 0.9699 0.6686 0.071 Uiso calc R 1 . . H
H24C 0.3699 0.9344 0.7655 0.071 Uiso calc R 1 . . H
H26A 0.6508 0.4254 1.0002 0.024 Uiso calc R 1 . . H
H26B 0.5347 0.3806 1.029 0.024 Uiso calc R 1 . . H
H27A 0.6842 0.4619 1.1566 0.035 Uiso calc R 1 . . H
H27B 0.6762 0.3504 1.1385 0.035 Uiso calc R 1 . . H
H27C 0.5737 0.4057 1.1815 0.035 Uiso calc R 1 . . H
H28A 0.3035 0.7709 1.1167 0.033 Uiso calc R 1 . . H
H28B 0.4311 0.7512 1.137 0.033 Uiso calc R 1 . . H
H28C 0.3399 0.726 1.2111 0.033 Uiso calc R 1 . . H
O3 -0.15232(11) 0.15042(8) 0.85435(8) 0.0222(3) Uani d . 1 . . O
O11 0.07910(10) 0.57439(8) 0.80748(8) 0.0192(3) Uani d . 1 . . O
O17 0.43926(9) 0.52555(8) 0.99752(8) 0.0162(3) Uani d . 1 . . O
O20 0.42063(10) 0.77456(8) 0.96527(8) 0.0211(3) Uani d . 1 . . O
O21 0.54011(10) 0.73429(9) 0.81850(9) 0.0229(3) Uani d . 1 . . O
O22 0.37005(11) 0.72110(9) 0.76001(9) 0.0287(3) Uani d . 1 . . O
O25 0.57913(10) 0.59710(8) 1.07041(9) 0.0234(3) Uani d . 1 . . O

loop_
_atom_site_aniso_label
_atom_site_aniso_U_11
_atom_site_aniso_U_22
_atom_site_aniso_U_33
_atom_site_aniso_U_12
_atom_site_aniso_U_13
_atom_site_aniso_U_23
Cl1 0.0193(2) 0.01071(17) 0.0210(2) 0.00139(15) -0.00019(17) 0.00014(16)
C1 0.0153(8) 0.0175(9) 0.0175(9) 0.0007(7) 0.0014(7) 0.0008(7)
C2 0.0167(9) 0.0186(9) 0.0176(9) 0.0001(7) -0.0007(7) -0.0038(7)
C3 0.0147(8) 0.0146(8) 0.0236(9) -0.0001(7) -0.0004(7) -0.0013(7)
C4 0.0175(8) 0.0158(8) 0.0208(9) -0.0022(7) 0.0035(7) 0.0020(7)
C5 0.0139(8) 0.0182(8) 0.0218(9) 0.0002(7) 0.0021(7) -0.0022(7)
C6 0.0230(9) 0.0192(8) 0.0200(9) -0.0032(7) 0.0059(8) -0.0009(8)
C7 0.0233(9) 0.0188(8) 0.0133(9) -0.0020(7) 0.0010(7) -0.0009(7)
C8 0.0162(8) 0.0117(8) 0.0169(9) -0.0007(7) 0.0000(7) 0.0002(7)
C9 0.0165(8) 0.0087(7) 0.0194(9) 0.0013(6) -0.0014(7) 0.0001(7)
C10 0.0172(9) 0.0117(8) 0.0183(9) -0.0006(7) 0.0000(7) -0.0010(7)
C11 0.0181(8) 0.0128(7) 0.0147(8) -0.0006(7) 0.0008(7) 0.0007(6)
C12 0.0170(9) 0.0128(8) 0.0164(9) -0.0005(6) 0.0004(7) 0.0012(7)
C13 0.0160(8) 0.0123(8) 0.0164(9) -0.0009(7) -0.0013(7) -0.0009(7)
C14 0.0174(8) 0.0109(8) 0.0172(9) 0.0017(6) -0.0003(7) -0.0009(7)
C15 0.0204(9) 0.0161(9) 0.0168(9) 0.0002(7) -0.0008(7) -0.0013(7)
C16 0.0200(9) 0.0144(8) 0.0199(9) 0.0009(7) -0.0022(7) -0.0004(7)
C17 0.0185(9) 0.0087(8) 0.0203(9) 0.0020(6) -0.0012(7) -0.0011(6)
C18 0.0190(9) 0.0130(8) 0.0199(9) 0.0003(6) -0.0029(7) -0.0002(7)
C19 0.0192(9) 0.0154(8) 0.0255(10) 0.0009(7) -0.0008(7) -0.0019(7)
C20 0.0145(8) 0.0172(8) 0.0213(9) -0.0014(6) -0.0070(7) 0.0005(7)
C21 0.0229(9) 0.0163(8) 0.0257(10) -0.0020(7) -0.0002(8) 0.0030(8)
C22 0.0267(10) 0.0207(9) 0.0191(9) -0.0042(8) 0.0023(8) -0.0019(8)
C23 0.0375(12) 0.0316(11) 0.0276(11) -0.0128(9) -0.0015(9) 0.0057(9)
C24 0.0445(14) 0.0301(12) 0.0682(17) -0.0098(11) -0.0144(12) 0.0223(12)
C25 0.0183(8) 0.0169(9) 0.0188(9) 0.0001(7) 0.0015(7) 0.0024(7)
C26 0.0189(9) 0.0158(8) 0.0250(10) 0.0023(7) 0.0016(7) -0.0025(7)
C27 0.0230(9) 0.0192(9) 0.0282(10) 0.0021(8) 0.0002(8) 0.0022(8)
C28 0.0258(9) 0.0182(8) 0.0212(9) -0.0036(8) -0.0021(8) -0.0042(7)
O3 0.0277(7) 0.0125(6) 0.0263(7) -0.0027(5) 0.0013(6) -0.0027(5)
O11 0.0202(6) 0.0171(6) 0.0203(7) -0.0010(5) -0.0019(5) 0.0045(5)
O17 0.0169(6) 0.0108(6) 0.0209(6) 0.0013(5) -0.0020(5) -0.0013(5)
O20 0.0256(7) 0.0118(6) 0.0259(7) -0.0029(5) -0.0028(5) -0.0003(5)
O21 0.0233(7) 0.0212(6) 0.0242(7) -0.0068(5) 0.0014(5) 0.0048(6)
O22 0.0287(8) 0.0275(7) 0.0299(7) -0.0087(6) -0.0036(6) 0.0059(6)
O25 0.0216(6) 0.0155(6) 0.0330(7) -0.0023(5) -0.0064(6) -0.0015(6)

loop_
_atom_type_symbol
_atom_type_description
_atom_type_scat_dispersion_real
_atom_type_scat_dispersion_imag
_atom_type_scat_source
C C 0.0033 0.0016 'International Tables Vol C Tables 4.2.6.8 and 6.1.1.4'
H H 0.0000 0.0000 'International Tables Vol C Tables 4.2.6.8 and 6.1.1.4'
O O 0.0106 0.0060 'International Tables Vol C Tables 4.2.6.8 and 6.1.1.4'
Cl Cl 0.1484 0.1585 'International Tables Vol C Tables 4.2.6.8 and 6.1.1.4'

loop_
_geom_angle_atom_site_label_1
_geom_angle_atom_site_label_2
_geom_angle_atom_site_label_3
_geom_angle
C1 C10 C19 105.81(14)
C1 C10 C5 112.93(14)
C1 C10 C9 111.03(14)
C1 C2 C3 121.02(16)
C1 C2 H2 119.5
C2 C1 C10 124.14(16)
C2 C1 H1 117.9
C2 C3 C4 117.14(14)
C3 C2 H2 119.5
C3 C4 H4 118.8
C4 C5 C10 122.06(16)
C4 C5 C6 122.89(16)
C5 C10 C19 107.83(14)
C5 C10 C9 106.48(14)
C5 C4 C3 122.37(16)
C5 C4 H4 118.8
C5 C6 C7 112.57(14)
C5 C6 H6A 109.1
C5 C6 H6B 109.1
C6 C5 C10 115.06(14)
C6 C7 C8 113.19(14)
C6 C7 H7A 108.9
C6 C7 H7B 108.9
C7 C6 H6A 109.1
C7 C6 H6B 109.1
C7 C8 C9 111.26(13)
C7 C8 H8 107.6
C8 C14 C13 113.09(14)
C8 C14 C15 117.08(14)
C8 C14 H14 107.8
C8 C7 H7A 108.9
C8 C7 H7B 108.9
C8 C9 C10 110.64(13)
C8 C9 C11 114.92(13)
C8 C9 Cl1 107.89(11)
C9 C11 H11 107.5
C9 C8 H8 107.6
C10 C1 H1 117.9
C10 C19 H19A 109.5
C10 C19 H19B 109.5
C10 C19 H19C 109.5
C10 C9 Cl1 105.53(11)
C11 C12 H12A 109.1
C11 C12 H12B 109.1
C11 C9 C10 115.03(14)
C11 C9 Cl1 101.74(11)
C12 C11 C9 113.31(13)
C12 C11 H11 107.5
C12 C13 C14 108.12(13)
C12 C13 C17 117.39(13)
C12 C13 C18 111.05(13)
C13 C12 C11 112.66(13)
C13 C12 H12A 109.1
C13 C12 H12B 109.1
C13 C14 H14 107.8
C13 C17 C16 103.85(14)
C13 C18 H18A 109.5
C13 C18 H18B 109.5
C13 C18 H18C 109.5
C14 C13 C17 99.80(13)
C14 C13 C18 112.71(14)
C14 C15 C16 104.86(14)
C14 C15 H15A 110.8
C14 C15 H15B 110.8
C14 C8 C7 111.29(14)
C14 C8 C9 111.29(13)
C14 C8 H8 107.6
C15 C14 C13 102.88(13)
C15 C14 H14 107.8
C15 C16 C17 105.29(14)
C15 C16 H16 106.5
C16 C15 H15A 110.8
C16 C15 H15B 110.8
C16 C28 H28A 109.5
C16 C28 H28B 109.5
C16 C28 H28C 109.5
C17 C16 H16 106.5
C17 C20 C21 116.56(14)
C18 C13 C17 107.39(13)
C19 C10 C9 112.83(13)
C20 C17 C13 111.34(14)
C20 C17 C16 119.45(14)
C20 C21 H21A 109.4
C20 C21 H21B 109.4
C22 C23 H23A 109.6
C22 C23 H23B 109.6
C22 O21 C21 114.59(13)
C23 C24 H24A 109.5
C23 C24 H24B 109.5
C23 C24 H24C 109.5
C24 C23 C22 110.20(17)
C24 C23 H23A 109.6
C24 C23 H23B 109.6
C25 C26 C27 110.85(15)
C25 C26 H26A 109.5
C25 C26 H26B 109.5
C25 O17 C17 116.26(12)
C26 C27 H27A 109.5
C26 C27 H27B 109.5
C26 C27 H27C 109.5
C27 C26 H26A 109.5
C27 C26 H26B 109.5
C28 C16 C15 112.67(15)
C28 C16 C17 118.63(14)
C28 C16 H16 106.5
H6A C6 H6B 107.8
H7A C7 H7B 107.8
H12A C12 H12B 107.8
H15A C15 H15B 108.8
H18A C18 H18B 109.5
H18A C18 H18C 109.5
H18B C18 H18C 109.5
H19A C19 H19B 109.5
H19A C19 H19C 109.5
H19B C19 H19C 109.5
H21A C21 H21B 108
H23A C23 H23B 108.1
H24A C24 H24B 109.5
H24A C24 H24C 109.5
H24B C24 H24C 109.5
H26A C26 H26B 108.1
H27A C27 H27B 109.5
H27A C27 H27C 109.5
H27B C27 H27C 109.5
H28A C28 H28B 109.5
H28A C28 H28C 109.5
H28B C28 H28C 109.5
O3 C3 C2 121.61(16)
O3 C3 C4 121.24(15)
O11 C11 C12 112.32(13)
O11 C11 C9 108.42(13)
O11 C11 H11 107.5
O17 C17 C13 106.19(12)
O17 C17 C16 107.48(13)
O17 C17 C20 107.76(13)
O17 C25 C26 113.08(14)
O20 C20 C17 123.35(16)
O20 C20 C21 119.91(16)
O21 C21 C20 110.99(14)
O21 C21 H21A 109.4
O21 C21 H21B 109.4
O21 C22 C23 112.11(15)
O22 C22 C23 124.74(17)
O22 C22 O21 123.15(16)
O25 C25 C26 124.00(16)
O25 C25 O17 122.92(15)

loop_
_geom_bond_atom_site_label_1
_geom_bond_atom_site_label_2
_geom_bond_site_symmetry_2
_geom_bond_distance
_geom_bond_publ_flag
Cl1 C9 . 1.8440(16) ?
C1 C10 . 1.503(2) ?
C1 C2 . 1.335(2) ?
C1 H1 . 0.95 ?
C2 H2 . 0.95 ?
C3 C2 . 1.460(2) ?
C3 C4 . 1.464(2) ?
C3 O3 . 1.243(2) ?
C4 H4 . 0.95 ?
C5 C10 . 1.515(2) ?
C5 C4 . 1.343(2) ?
C5 C6 . 1.504(3) ?
C6 H6A . 0.99 ?
C6 H6B . 0.99 ?
C7 C6 . 1.534(2) ?
C7 C8 . 1.534(2) ?
C7 H7A . 0.99 ?
C7 H7B . 0.99 ?
C8 C14 . 1.521(2) ?
C8 H8 . 1 ?
C9 C10 . 1.583(2) ?
C9 C11 . 1.560(2) ?
C9 C8 . 1.536(2) ?
C11 H11 . 1 ?
C11 O11 . 1.420(2) ?
C12 C11 . 1.540(2) ?
C12 H12A . 0.99 ?
C12 H12B . 0.99 ?
C13 C12 . 1.538(2) ?
C13 C14 . 1.542(2) ?
C13 C17 . 1.573(2) ?
C13 C18 . 1.549(2) ?
C14 H14 . 1 ?
C15 C14 . 1.523(2) ?
C15 C16 . 1.548(3) ?
C15 H15A . 0.99 ?
C15 H15B . 0.99 ?
C16 C28 . 1.532(2) ?
C16 H16 . 1 ?
C17 C16 . 1.576(2) ?
C17 C20 . 1.528(2) ?
C17 O17 . 1.4752(19) ?
C18 H18A . 0.98 ?
C18 H18B . 0.98 ?
C18 H18C . 0.98 ?
C19 C10 . 1.563(2) ?
C19 H19A . 0.98 ?
C19 H19B . 0.98 ?
C19 H19C . 0.98 ?
C21 C20 . 1.533(2) ?
C21 H21A . 0.99 ?
C21 H21B . 0.99 ?
C21 O21 . 1.429(2) ?
C22 C23 . 1.505(3) ?
C23 C24 . 1.504(3) ?
C23 H23A . 0.99 ?
C23 H23B . 0.99 ?
C24 H24A . 0.98 ?
C24 H24B . 0.98 ?
C24 H24C . 0.98 ?
C25 C26 . 1.505(2) ?
C26 C27 . 1.523(3) ?
C26 H26A . 0.99 ?
C26 H26B . 0.99 ?
C27 H27A . 0.98 ?
C27 H27B . 0.98 ?
C27 H27C . 0.98 ?
C28 H28A . 0.98 ?
C28 H28B . 0.98 ?
C28 H28C . 0.98 ?
O17 C25 . 1.349(2) ?
O20 C20 . 1.213(2) ?
O21 C22 . 1.351(2) ?
O22 C22 . 1.200(2) ?
O25 C25 . 1.213(2) ?

loop_
_geom_hbond_atom_site_label_D
_geom_hbond_atom_site_label_H
_geom_hbond_atom_site_label_A
_geom_hbond_site_symmetry_A
_geom_hbond_distance_DH
_geom_hbond_distance_HA
_geom_hbond_distance_DA
_geom_hbond_angle_DHA
O11 H11A O3 3_556 0.79 2.02 2.7762(17) 161.1

loop_
_geom_torsion_atom_site_label_1
_geom_torsion_atom_site_label_2
_geom_torsion_atom_site_label_3
_geom_torsion_atom_site_label_4
_geom_torsion
_geom_torsion_publ_flag
Cl1 C9 C10 C1 -66.66(15) ?
Cl1 C9 C10 C5 56.64(14) ?
Cl1 C9 C10 C19 174.74(12) ?
Cl1 C9 C11 O11 160.97(10) ?
Cl1 C9 C11 C12 -73.63(14) ?
Cl1 C9 C8 C14 67.51(15) ?
Cl1 C9 C8 C7 -57.23(16) ?
C2 C1 C10 C5 0.0(2) ?
C2 C1 C10 C19 -117.78(18) ?
C2 C1 C10 C9 119.47(18) ?
C2 C3 C4 C5 -6.4(2) ?
C4 C3 C2 C1 6.8(2) ?
C4 C5 C10 C1 0.5(2) ?
C4 C5 C10 C19 117.05(17) ?
C4 C5 C10 C9 -121.60(17) ?
C4 C5 C6 C7 126.95(18) ?
C6 C5 C10 C1 179.96(15) ?
C6 C5 C10 C19 -63.49(18) ?
C6 C5 C10 C9 57.86(18) ?
C6 C5 C4 C3 -176.58(16) ?
C6 C7 C8 C14 -175.11(14) ?
C6 C7 C8 C9 -50.38(19) ?
C7 C8 C14 C15 -60.48(19) ?
C7 C8 C14 C13 -179.84(14) ?
C8 C7 C6 C5 46.6(2) ?
C8 C9 C10 C1 176.89(13) ?
C8 C9 C10 C5 -59.81(16) ?
C8 C9 C10 C19 58.30(18) ?
C8 C9 C11 O11 -82.77(17) ?
C8 C9 C11 C12 42.63(19) ?
C9 C8 C14 C15 174.80(13) ?
C9 C8 C14 C13 55.45(17) ?
C10 C1 C2 C3 -3.7(3) ?
C10 C5 C4 C3 2.8(3) ?
C10 C5 C6 C7 -52.5(2) ?
C10 C9 C11 O11 47.46(17) ?
C10 C9 C11 C12 172.86(13) ?
C10 C9 C8 C14 -177.52(14) ?
C10 C9 C8 C7 57.75(17) ?
C11 C9 C10 C1 44.61(18) ?
C11 C9 C10 C5 167.91(13) ?
C11 C9 C10 C19 -73.99(18) ?
C11 C9 C8 C14 -45.18(19) ?
C11 C9 C8 C7 -169.92(14) ?
C12 C13 C14 C8 -61.23(16) ?
C12 C13 C14 C15 171.52(13) ?
C12 C13 C17 O17 -42.05(18) ?
C12 C13 C17 C20 74.97(18) ?
C12 C13 C17 C16 -155.24(13) ?
C13 C12 C11 O11 74.33(17) ?
C13 C12 C11 C9 -48.96(18) ?
C13 C17 C16 C28 -111.50(17) ?
C13 C17 C16 C15 15.70(16) ?
C13 C17 C20 O20 84.6(2) ?
C13 C17 C20 C21 -90.57(17) ?
C13 C17 O17 C25 -174.13(13) ?
C14 C13 C12 C11 57.07(17) ?
C14 C13 C17 O17 74.37(14) ?
C14 C13 C17 C20 -168.60(13) ?
C14 C13 C17 C16 -38.81(15) ?
C14 C15 C16 C28 144.82(14) ?
C14 C15 C16 C17 14.08(17) ?
C16 C15 C14 C8 -164.02(14) ?
C16 C15 C14 C13 -39.36(16) ?
C16 C17 C20 O20 -36.5(2) ?
C16 C17 C20 C21 148.38(15) ?
C16 C17 O17 C25 -63.47(17) ?
C17 C13 C12 C11 168.87(13) ?
C17 C13 C14 C8 175.55(13) ?
C17 C13 C14 C15 48.31(15) ?
C17 O17 C25 O25 -10.6(2) ?
C17 O17 C25 C26 169.57(14) ?
C18 C13 C12 C11 -67.07(18) ?
C18 C13 C14 C8 61.90(18) ?
C18 C13 C14 C15 -65.34(17) ?
C18 C13 C17 O17 -167.93(13) ?
C18 C13 C17 C20 -50.91(17) ?
C18 C13 C17 C16 78.88(15) ?
C20 C17 C16 C28 13.2(2) ?
C20 C17 C16 C15 140.42(15) ?
C20 C17 O17 C25 66.47(18) ?
C20 C21 O21 C22 -72.48(18) ?
C21 O21 C22 O22 -5.0(2) ?
C21 O21 C22 C23 174.86(15) ?
O3 C3 C2 C1 -171.94(16) ?
O3 C3 C4 C5 172.31(16) ?
O17 C17 C16 C28 136.25(15) ?
O17 C17 C16 C15 -96.56(14) ?
O17 C17 C20 O20 -159.38(16) ?
O17 C17 C20 C21 25.50(19) ?
O17 C25 C26 C27 -134.57(16) yes
O21 C21 C20 O20 -12.6(2) ?
O21 C21 C20 C17 162.66(14) ?
O21 C22 C23 C24 -139.05(18) yes
O22 C22 C23 C24 40.8(3) ?
O25 C25 C26 C27 45.6(2) ?

loop_
_cod_related_entry_id
_cod_related_entry_database
_cod_related_entry_code
1 ChemSpider 20396
